data_7022362
loop_
_publ_author_name
'Kreye, Markus'
'Gl\"ockner, Andreas'
'Daniliuc, Constantin G.'
'Freytag, Matthias'
'Jones, Peter G.'
'Tamm, Matthias'
'Walter, Marc D.'

_publ_section_title
;
 Sterically encumbered pyrrolyl ligands and their incorporation into the
 cycloheptatrienyl zirconium coordination sphere.
;
_journal_issue 6
_journal_name_full 'Dalton transactions (Cambridge, England : 2003)'
_journal_page_first 2192
_journal_page_last 2200
_journal_paper_doi 10.1039/c2dt32433d
_journal_volume 42
_journal_year 2013
_chemical_formula_sum 'C14 H25 N O2'
_chemical_formula_weight 239.35
_chemical_name_systematic
;
?
;
_space_group_IT_number 2
_symmetry_cell_setting triclinic
_symmetry_space_group_name_Hall '-P 1'
_symmetry_space_group_name_H-M 'P -1'
_atom_sites_solution_hydrogens geom
_atom_sites_solution_primary direct
_atom_sites_solution_secondary difmap
_audit_creation_method SHELXL-97
_cell_angle_alpha 81.310(7)
_cell_angle_beta 63.418(8)
_cell_angle_gamma 82.113(7)
_cell_formula_units_Z 2
_cell_length_a 8.7383(8)
_cell_length_b 9.5314(8)
_cell_length_c 9.7570(8)
_cell_measurement_reflns_used 17074
_cell_measurement_temperature 100(2)
_cell_measurement_theta_max 75.9515
_cell_measurement_theta_min 4.7040
_cell_volume 716.17(12)
_computing_cell_refinement
;
CrysAlisPro, Oxford Diffraction Ltd.,
Version 1.171.35.19 (release 27-10-2011 CrysAlis171 .NET)
(compiled Oct 27 2011,15:02:11)
;
_computing_data_collection
;
CrysAlisPro, Oxford Diffraction Ltd.,
Version 1.171.35.19 (release 27-10-2011 CrysAlis171 .NET)
(compiled Oct 27 2011,15:02:11)
;
_computing_data_reduction
;
CrysAlisPro, Oxford Diffraction Ltd.,
Version 1.171.35.19 (release 27-10-2011 CrysAlis171 .NET)
(compiled Oct 27 2011,15:02:11)
;
_computing_molecular_graphics 'Bruker XP'
_computing_publication_material SHELXL-97
_computing_structure_refinement 'SHELXL-97 (Sheldrick, 1997)'
_computing_structure_solution 'SHELXS-97 (Sheldrick, 1990)'
_diffrn_ambient_temperature 100(2)
_diffrn_detector_area_resol_mean 10.3543
_diffrn_measured_fraction_theta_full 0.999
_diffrn_measured_fraction_theta_max 0.995
_diffrn_measurement_device_type 'Oxford Diffraction Xcalibur, Atlas, Nova'
_diffrn_measurement_method '\w scans'
_diffrn_radiation_monochromator mirror
_diffrn_radiation_source 'Nova (Cu) X-ray Source'
_diffrn_radiation_type 'Cu K\a'
_diffrn_radiation_wavelength 1.54184
_diffrn_reflns_av_R_equivalents 0.0284
_diffrn_reflns_av_sigmaI/netI 0.0103
_diffrn_reflns_limit_h_max 10
_diffrn_reflns_limit_h_min -10
_diffrn_reflns_limit_k_max 11
_diffrn_reflns_limit_k_min -11
_diffrn_reflns_limit_l_max 12
_diffrn_reflns_limit_l_min -12
_diffrn_reflns_number 30721
_diffrn_reflns_theta_full 75.00
_diffrn_reflns_theta_max 76.14
_diffrn_reflns_theta_min 4.71
_exptl_absorpt_coefficient_mu 0.574
_exptl_absorpt_correction_T_max 1.00000
_exptl_absorpt_correction_T_min 0.64940
_exptl_absorpt_correction_type multi-scan
_exptl_absorpt_process_details
;
CrysAlisPro, Oxford Diffraction Ltd.,
Version 1.171.35.19 (release 27-10-2011 CrysAlis171 .NET)
(compiled Oct 27 2011,15:02:11)
;
_exptl_crystal_colour colourless
_exptl_crystal_density_diffrn 1.110
_exptl_crystal_density_method 'not measured'
_exptl_crystal_description block
_exptl_crystal_F_000 264
_exptl_crystal_size_max 0.25
_exptl_crystal_size_mid 0.15
_exptl_crystal_size_min 0.10
_refine_diff_density_max 0.282
_refine_diff_density_min -0.238
_refine_diff_density_rms 0.035
_refine_ls_extinction_method none
_refine_ls_goodness_of_fit_ref 1.033
_refine_ls_hydrogen_treatment mixed
_refine_ls_matrix_type full
_refine_ls_number_parameters 166
_refine_ls_number_reflns 2965
_refine_ls_number_restraints 0
_refine_ls_restrained_S_all 1.033
_refine_ls_R_factor_all 0.0406
_refine_ls_R_factor_gt 0.0384
_refine_ls_shift/su_max 0.013
_refine_ls_shift/su_mean 0.001
_refine_ls_structure_factor_coef Fsqd
_refine_ls_weighting_details 'calc w=1/[\s^2^(Fo^2^)+(0.0522P)^2^+0.2349P] where P=(Fo^2^+2Fc^2^)/3'
_refine_ls_weighting_scheme calc
_refine_ls_wR_factor_gt 0.1031
_refine_ls_wR_factor_ref 0.1052
_reflns_number_gt 2774
_reflns_number_total 2965
_reflns_threshold_expression >2sigma(I)
_cod_data_source_file c2dt32433d.txt
_cod_data_source_block mk64
_cod_original_cell_volume 716.17(11)
_cod_database_code 7022362

loop_
_symmetry_equiv_pos_as_xyz
'x, y, z'
'-x, -y, -z'

loop_
_atom_site_label
_atom_site_type_symbol
_atom_site_fract_x
_atom_site_fract_y
_atom_site_fract_z
_atom_site_U_iso_or_equiv
_atom_site_adp_type
_atom_site_occupancy
_atom_site_symmetry_multiplicity
_atom_site_calc_flag
_atom_site_refinement_flags
N N 0.12432(11) 0.29970(9) 0.50796(10) 0.0232(2) Uani 1 1 d .
O1 O 0.06046(10) 0.48343(8) 0.67063(9) 0.02656(19) Uani 1 1 d .
O2 O 0.15618(10) 0.57599(8) 0.53214(9) 0.0296(2) Uani 1 1 d .
H02 H 0.052(3) 0.625(2) 0.517(2) 0.069(6) Uiso 1 1 d .
C1 C 0.13385(13) 0.34250(11) 0.64259(12) 0.0230(2) Uani 1 1 d .
C2 C 0.32393(14) 0.32580(11) 0.60319(12) 0.0243(2) Uani 1 1 d .
C3 C 0.40809(14) 0.26819(11) 0.46904(12) 0.0247(2) Uani 1 1 d .
C4 C 0.27608(14) 0.25457(11) 0.41464(12) 0.0234(2) Uani 1 1 d .
C5 C 0.01675(14) 0.24842(12) 0.79035(12) 0.0276(2) Uani 1 1 d .
C6 C 0.10234(16) 0.09668(13) 0.78689(14) 0.0343(3) Uani 1 1 d .
H6A H 0.0234 0.0344 0.8710 0.051 Uiso 1 1 calc R
H6B H 0.2075 0.0967 0.7994 0.051 Uiso 1 1 calc R
H6C H 0.1308 0.0619 0.6881 0.051 Uiso 1 1 calc R
C7 C -0.15885(15) 0.24369(14) 0.79175(14) 0.0341(3) Uani 1 1 d .
H7A H -0.1449 0.1923 0.7066 0.051 Uiso 1 1 calc R
H7B H -0.2079 0.3410 0.7798 0.051 Uiso 1 1 calc R
H7C H -0.2359 0.1947 0.8897 0.051 Uiso 1 1 calc R
C8 C -0.01094(18) 0.30909(14) 0.93775(13) 0.0372(3) Uani 1 1 d .
H8A H -0.0804 0.2466 1.0280 0.056 Uiso 1 1 calc R
H8B H -0.0706 0.4044 0.9421 0.056 Uiso 1 1 calc R
H8C H 0.1005 0.3149 0.9371 0.056 Uiso 1 1 calc R
C9 C 0.39732(15) 0.37115(13) 0.69990(13) 0.0310(3) Uani 1 1 d .
H9A H 0.3944 0.2938 0.7794 0.046 Uiso 1 1 calc R
H9B H 0.3294 0.4556 0.7489 0.046 Uiso 1 1 calc R
H9C H 0.5163 0.3938 0.6348 0.046 Uiso 1 1 calc R
C10 C 0.59738(15) 0.22816(14) 0.39043(14) 0.0333(3) Uani 1 1 d .
H10A H 0.6562 0.2753 0.4337 0.050 Uiso 1 1 calc R
H10B H 0.6407 0.2583 0.2799 0.050 Uiso 1 1 calc R
H10C H 0.6189 0.1247 0.4064 0.050 Uiso 1 1 calc R
C11 C 0.31008(15) 0.20129(12) 0.26347(13) 0.0289(3) Uani 1 1 d .
C12 C 0.39747(19) 0.31753(15) 0.13315(14) 0.0417(3) Uani 1 1 d .
H12A H 0.3196 0.4042 0.1472 0.063 Uiso 1 1 calc R
H12B H 0.4254 0.2844 0.0337 0.063 Uiso 1 1 calc R
H12C H 0.5031 0.3381 0.1355 0.063 Uiso 1 1 calc R
C13 C 0.42478(19) 0.06110(15) 0.23799(16) 0.0407(3) Uani 1 1 d .
H13A H 0.5390 0.0784 0.2244 0.061 Uiso 1 1 calc R
H13B H 0.4349 0.0239 0.1457 0.061 Uiso 1 1 calc R
H13C H 0.3737 -0.0085 0.3276 0.061 Uiso 1 1 calc R
C14 C 0.14174(17) 0.17494(15) 0.26211(15) 0.0376(3) Uani 1 1 d .
H14A H 0.0804 0.1066 0.3498 0.056 Uiso 1 1 calc R
H14B H 0.1669 0.1365 0.1659 0.056 Uiso 1 1 calc R
H14C H 0.0703 0.2649 0.2698 0.056 Uiso 1 1 calc R

loop_
_atom_site_aniso_label
_atom_site_aniso_U_11
_atom_site_aniso_U_22
_atom_site_aniso_U_33
_atom_site_aniso_U_23
_atom_site_aniso_U_13
_atom_site_aniso_U_12
N 0.0239(4) 0.0254(4) 0.0220(4) -0.0038(3) -0.0118(4) 0.0006(3)
O1 0.0287(4) 0.0252(4) 0.0247(4) -0.0032(3) -0.0118(3) 0.0029(3)
O2 0.0264(4) 0.0298(4) 0.0322(4) 0.0026(3) -0.0140(3) -0.0032(3)
C1 0.0235(5) 0.0251(5) 0.0215(5) -0.0049(4) -0.0112(4) 0.0024(4)
C2 0.0245(5) 0.0253(5) 0.0247(5) -0.0022(4) -0.0130(4) 0.0011(4)
C3 0.0234(5) 0.0266(5) 0.0247(5) -0.0028(4) -0.0117(4) 0.0009(4)
C4 0.0250(5) 0.0235(5) 0.0223(5) -0.0022(4) -0.0116(4) 0.0008(4)
C5 0.0266(5) 0.0294(6) 0.0226(5) -0.0026(4) -0.0079(4) 0.0009(4)
C6 0.0358(6) 0.0302(6) 0.0311(6) 0.0019(5) -0.0119(5) 0.0003(5)
C7 0.0255(6) 0.0360(6) 0.0330(6) -0.0012(5) -0.0067(5) -0.0022(5)
C8 0.0408(7) 0.0429(7) 0.0218(5) -0.0041(5) -0.0091(5) 0.0000(5)
C9 0.0306(6) 0.0375(6) 0.0306(6) -0.0076(5) -0.0184(5) 0.0016(5)
C10 0.0235(6) 0.0423(7) 0.0335(6) -0.0107(5) -0.0118(5) 0.0041(5)
C11 0.0316(6) 0.0324(6) 0.0246(5) -0.0095(4) -0.0146(5) 0.0065(5)
C12 0.0482(8) 0.0502(8) 0.0238(6) -0.0034(5) -0.0145(5) 0.0009(6)
C13 0.0475(8) 0.0411(7) 0.0415(7) -0.0203(6) -0.0268(6) 0.0159(6)
C14 0.0408(7) 0.0443(7) 0.0379(6) -0.0179(5) -0.0248(6) 0.0064(5)

loop_
_atom_type_symbol
_atom_type_description
_atom_type_scat_dispersion_real
_atom_type_scat_dispersion_imag
_atom_type_scat_source
C C 0.0181 0.0091 'International Tables Vol C Tables 4.2.6.8 and 6.1.1.4'
H H 0.0000 0.0000 'International Tables Vol C Tables 4.2.6.8 and 6.1.1.4'
N N 0.0311 0.0180 'International Tables Vol C Tables 4.2.6.8 and 6.1.1.4'
O O 0.0492 0.0322 'International Tables Vol C Tables 4.2.6.8 and 6.1.1.4'

loop_
_geom_angle_atom_site_label_1
_geom_angle_atom_site_label_2
_geom_angle_atom_site_label_3
_geom_angle
C4 N C1 108.08(9)
C1 O1 O2 107.08(7)
O1 C1 N 111.07(8)
O1 C1 C2 112.82(9)
N C1 C2 104.67(8)
O1 C1 C5 104.22(8)
N C1 C5 108.61(8)
C2 C1 C5 115.51(9)
C3 C2 C9 128.03(10)
C3 C2 C1 108.15(9)
C9 C2 C1 123.80(9)
C2 C3 C4 106.26(9)
C2 C3 C10 126.06(10)
C4 C3 C10 127.68(10)
N C4 C3 112.58(9)
N C4 C11 121.25(10)
C3 C4 C11 126.11(9)
C6 C5 C7 108.80(10)
C6 C5 C8 109.62(10)
C7 C5 C8 108.61(10)
C6 C5 C1 108.94(9)
C7 C5 C1 109.80(9)
C8 C5 C1 111.04(9)
C4 C11 C14 110.82(9)
C4 C11 C13 111.08(9)
C14 C11 C13 108.08(10)
C4 C11 C12 107.64(9)
C14 C11 C12 108.73(10)
C13 C11 C12 110.47(10)

loop_
_geom_bond_atom_site_label_1
_geom_bond_atom_site_label_2
_geom_bond_distance
N C4 1.2860(14)
N C1 1.4724(13)
O1 C1 1.4171(13)
O1 O2 1.4610(11)
C1 C2 1.5187(15)
C1 C5 1.5718(15)
C2 C3 1.3418(15)
C2 C9 1.4932(15)
C3 C4 1.4964(14)
C3 C10 1.4999(15)
C4 C11 1.5214(14)
C5 C6 1.5321(16)
C5 C7 1.5352(16)
C5 C8 1.5371(16)
C11 C14 1.5319(17)
C11 C13 1.5368(16)
C11 C12 1.5379(18)

loop_
_geom_hbond_atom_site_label_D
_geom_hbond_atom_site_label_H
_geom_hbond_atom_site_label_A
_geom_hbond_distance_DH
_geom_hbond_distance_HA
_geom_hbond_distance_DA
_geom_hbond_angle_DHA
_geom_hbond_site_symmetry_A
O2 H02 N 1.02(2) 1.72(2) 2.7360(12) 177.2(17) 2_566

loop_
_geom_torsion_atom_site_label_1
_geom_torsion_atom_site_label_2
_geom_torsion_atom_site_label_3
_geom_torsion_atom_site_label_4
_geom_torsion
O2 O1 C1 N -59.20(10)
O2 O1 C1 C2 57.96(10)
O2 O1 C1 C5 -175.97(7)
C4 N C1 O1 126.90(9)
C4 N C1 C2 4.86(11)
C4 N C1 C5 -119.05(9)
O1 C1 C2 C3 -125.89(9)
N C1 C2 C3 -5.01(11)
C5 C1 C2 C3 114.36(10)
O1 C1 C2 C9 52.73(13)
N C1 C2 C9 173.62(10)
C5 C1 C2 C9 -67.02(13)
C9 C2 C3 C4 -175.28(10)
C1 C2 C3 C4 3.26(12)
C9 C2 C3 C10 3.96(19)
C1 C2 C3 C10 -177.49(10)
C1 N C4 C3 -3.12(12)
C1 N C4 C11 179.68(9)
C2 C3 C4 N -0.16(13)
C10 C3 C4 N -179.39(11)
C2 C3 C4 C11 176.88(10)
C10 C3 C4 C11 -2.34(17)
O1 C1 C5 C6 -169.71(9)
N C1 C5 C6 71.82(11)
C2 C1 C5 C6 -45.36(12)
O1 C1 C5 C7 71.23(10)
N C1 C5 C7 -47.24(11)
C2 C1 C5 C7 -164.41(9)
O1 C1 C5 C8 -48.90(11)
N C1 C5 C8 -167.36(9)
C2 C1 C5 C8 75.46(12)
N C4 C11 C14 -14.26(15)
C3 C4 C11 C14 168.94(10)
N C4 C11 C13 -134.42(12)
C3 C4 C11 C13 48.78(15)
N C4 C11 C12 104.52(12)
C3 C4 C11 C12 -72.29(13)
